data_4103702
loop_
_publ_author_name
'James F. Dunne'
'D. Bruce Fulton'
'Arkady Ellern'
'Aaron D. Sadow'

_publ_contact_author_address
;1605 Gilman Hall
Department of Chemistry
Iowa State University
Ames IA 50011
;
_publ_contact_author_email sadow@iastate.edu
_publ_contact_author_fax 001-515-294-0105
_publ_contact_author_name 'Aaron D. Sadow'
_publ_contact_author_phone 001-515-294-8069
_publ_section_title
;
 Concerted C-N and C-H Bond Formation in a Magnesium-Catalyzed
 Hydroamination
;
_journal_name_full 'Journal of the American Chemical Society'
_journal_page_first 17680
_journal_page_last 17683
_journal_paper_doi 10.1021/ja108881s
_journal_volume 132
_journal_year 2010
_chemical_formula_sum 'C59 H77 B2 Mg N6 O6'
_chemical_formula_weight 1012.20
_space_group_IT_number 2
_symmetry_cell_setting triclinic
_symmetry_space_group_name_Hall '-P 1'
_symmetry_space_group_name_H-M 'P -1'
_atom_sites_solution_hydrogens geom
_atom_sites_solution_primary direct
_atom_sites_solution_secondary difmap
_audit_creation_method 'APEX2 v2009.11-0'
_cell_angle_alpha 98.553(2)
_cell_angle_beta 103.684(2)
_cell_angle_gamma 95.163(2)
_cell_formula_units_Z 2
_cell_length_a 10.8305(10)
_cell_length_b 16.6235(15)
_cell_length_c 17.2990(16)
_cell_measurement_temperature 153.(2)
_cell_volume 2967.0(5)
_computing_cell_refinement 'SAINT V7.66A (Bruker AXS, 2009)'
_computing_data_collection 'APEX2 Suite (Bruker AXS, 2009)'
_computing_data_reduction 'SAINT V7.66A (Bruker AXS, 2009)'
_computing_molecular_graphics 'XSHELL (Bruker AXS, 2007)'
_computing_publication_material 'APEX2 Suite (Bruker AXS, 2009)'
_computing_structure_refinement 'SHELXL-97 (Sheldrick, 2008)'
_computing_structure_solution 'SHELXS-97 (Sheldrick, 2008)'
_diffrn_ambient_temperature 153.(2)
_diffrn_measured_fraction_theta_full 0.987
_diffrn_measured_fraction_theta_max 0.987
_diffrn_measurement_device_type ' BRUKER APEX2 CCD Diffractometer'
_diffrn_measurement_method '\w scan'
_diffrn_radiation_monochromator graphite
_diffrn_radiation_type MoK\a
_diffrn_radiation_wavelength 0.71073
_diffrn_reflns_av_R_equivalents 0.0000
_diffrn_reflns_av_sigmaI/netI 0.0561
_diffrn_reflns_limit_h_max 11
_diffrn_reflns_limit_h_min -12
_diffrn_reflns_limit_k_max 18
_diffrn_reflns_limit_k_min -18
_diffrn_reflns_limit_l_max 19
_diffrn_reflns_limit_l_min 0
_diffrn_reflns_number 8408
_diffrn_reflns_theta_full 23.27
_diffrn_reflns_theta_max 23.27
_diffrn_reflns_theta_min 1.59
_exptl_absorpt_coefficient_mu 0.082
_exptl_absorpt_correction_T_max 0.99
_exptl_absorpt_correction_T_min 0.97
_exptl_absorpt_correction_type multi-scan
_exptl_absorpt_process_details 'BRUKER SADABS'
_exptl_crystal_colour colourless
_exptl_crystal_density_diffrn 1.133
_exptl_crystal_density_method 'not measured'
_exptl_crystal_description plate
_exptl_crystal_F_000 1086
_exptl_crystal_size_max 0.31
_exptl_crystal_size_mid 0.19
_exptl_crystal_size_min 0.08
_refine_diff_density_max 0.865
_refine_diff_density_min -0.422
_refine_ls_extinction_method none
_refine_ls_goodness_of_fit_ref 1.245
_refine_ls_hydrogen_treatment constr
_refine_ls_matrix_type full
_refine_ls_number_parameters 612
_refine_ls_number_reflns 8410
_refine_ls_number_restraints 28
_refine_ls_restrained_S_all 1.249
_refine_ls_R_factor_all 0.1061
_refine_ls_R_factor_gt 0.0814
_refine_ls_shift/su_max 0.000
_refine_ls_shift/su_mean 0.000
_refine_ls_structure_factor_coef Fsqd
_refine_ls_weighting_details 'calc w=1/[\s^2^(Fo^2^)+(0.1021P)^2^+2.2663P] where P=(Fo^2^+2Fc^2^)/3'
_refine_ls_weighting_scheme calc
_refine_ls_wR_factor_gt 0.2077
_refine_ls_wR_factor_ref 0.2254
_reflns_number_gt 6598
_reflns_number_total 8410
_reflns_threshold_expression >2sigma(I)
_cod_data_source_file ja108881s_si_003.cif
_cod_data_source_block I
_cod_database_code 4103702

loop_
_symmetry_equiv_pos_as_xyz
'x, y, z'
'-x, -y, -z'

loop_
_atom_site_type_symbol
_atom_site_label
_atom_site_fract_x
_atom_site_fract_y
_atom_site_fract_z
_atom_site_U_iso_or_equiv
_atom_site_adp_type
_atom_site_calc_flag
_atom_site_refinement_flags
_atom_site_occupancy
_atom_site_disorder_assembly
_atom_site_disorder_group
Mg Mg1 0.21262(16) 0.32455(9) 0.22181(11) 0.0204(4) Uani d . 1 . .
B B1 -0.0662(5) 0.2865(4) 0.0650(4) 0.0278(15) Uani d . 1 . .
B B2 0.4928(5) 0.2988(4) 0.3602(4) 0.0306(15) Uani d . 1 . .
C C1 -0.0534(9) 0.0803(4) -0.0576(4) 0.066(2) Uani d . 1 . .
H H1A -0.1296 0.0381 -0.077 0.079 Uiso calc R 1 . .
H H1B 0.0243 0.0525 -0.0452 0.079 Uiso calc R 1 . .
C C2 -0.0460(7) 0.1336(4) -0.1190(4) 0.0528(18) Uani d . 1 . .
C C3 0.0651(9) 0.1297(5) -0.1549(5) 0.100(3) Uani d . 1 . .
H H3A 0.059 0.1661 -0.1949 0.15 Uiso calc R 1 . .
H H3B 0.0651 0.0733 -0.1812 0.15 Uiso calc R 1 . .
H H3C 0.1446 0.1472 -0.1123 0.15 Uiso calc R 1 . .
C C4 -0.1702(10) 0.1122(7) -0.1893(5) 0.112(4) Uani d . 1 . .
H H4A -0.2453 0.1154 -0.1672 0.168 Uiso calc R 1 . .
H H4B -0.1732 0.0564 -0.2183 0.168 Uiso calc R 1 . .
H H4C -0.1701 0.1512 -0.2265 0.168 Uiso calc R 1 . .
C C5 -0.0551(5) 0.2128(2) -0.0050(4) 0.0341(14) Uani d . 1 . .
C C6 -0.1446(5) 0.1890(5) 0.2334(4) 0.054(2) Uani d . 1 . .
H H6A -0.1798 0.1315 0.2316 0.064 Uiso calc R 1 . .
H H6B -0.1852 0.2259 0.2675 0.064 Uiso calc R 1 . .
C C7 -0.0006(5) 0.2018(2) 0.2658(2) 0.0279(13) Uani d . 1 . .
C C8 0.0539(7) 0.1214(4) 0.2521(4) 0.0495(17) Uani d . 1 . .
H H8A 0.0338 0.0999 0.194 0.074 Uiso calc R 1 . .
H H8B 0.0159 0.0816 0.2792 0.074 Uiso calc R 1 . .
H H8C 0.1471 0.1307 0.2741 0.074 Uiso calc R 1 . .
C C9 0.0418(5) 0.2434(4) 0.3527(4) 0.0460(17) Uani d . 1 . .
H H9A 0.1355 0.2545 0.3693 0.069 Uiso calc R 1 . .
H H9B 0.0119 0.2075 0.3866 0.069 Uiso calc R 1 . .
H H9C 0.0054 0.2951 0.359 0.069 Uiso calc R 1 . .
C C10 -0.0555(5) 0.2516(2) 0.1488(2) 0.0296(13) Uani d . 1 . .
C C11 0.1572(5) 0.4510(2) 0.0210(2) 0.0287(13) Uani d . 1 . .
H H11A 0.1415 0.5029 0.001 0.034 Uiso calc R 1 . .
H H11B 0.2179 0.4242 -0.0058 0.034 Uiso calc R 1 . .
C C12 0.2078(4) 0.4662(2) 0.1129(2) 0.0261(11) Uani d . 1 . .
C C13 0.1549(5) 0.5399(2) 0.1501(2) 0.0306(13) Uani d . 1 . .
H H13A 0.0611 0.5314 0.1322 0.046 Uiso calc R 1 . .
H H13B 0.1879 0.5894 0.1331 0.046 Uiso calc R 1 . .
H H13C 0.1816 0.5465 0.2092 0.046 Uiso calc R 1 . .
C C14 0.3526(5) 0.4736(4) 0.1410(4) 0.0343(14) Uani d . 1 . .
H H14A 0.3786 0.4804 0.2001 0.051 Uiso calc R 1 . .
H H14B 0.3907 0.5213 0.1236 0.051 Uiso calc R 1 . .
H H14C 0.382 0.4238 0.1174 0.051 Uiso calc R 1 . .
C C15 0.0483(5) 0.3594(2) 0.0720(2) 0.0252(11) Uani d . 1 . .
C C16 -0.2013(4) 0.3244(2) 0.0414(2) 0.0292(13) Uani d . 1 . .
C C17 -0.2338(5) 0.3812(4) 0.0996(4) 0.0410(15) Uani d . 1 . .
H H17 -0.1766 0.3967 0.1517 0.049 Uiso calc R 1 . .
C C18 -0.3477(5) 0.4151(4) 0.0827(4) 0.0469(17) Uani d . 1 . .
H H18 -0.3681 0.4528 0.1232 0.056 Uiso calc R 1 . .
C C19 -0.4311(5) 0.3940(4) 0.0068(4) 0.0465(17) Uani d . 1 . .
H H19 -0.5081 0.418 -0.0057 0.056 Uiso calc R 1 . .
C C20 -0.4016(5) 0.3389(4) -0.0492(4) 0.0442(16) Uani d . 1 . .
H H20 -0.4601 0.3228 -0.1009 0.053 Uiso calc R 1 . .
C C21 -0.2878(5) 0.3052(4) -0.0330(2) 0.0364(14) Uani d . 1 . .
H H21 -0.269 0.2677 -0.0745 0.044 Uiso calc R 1 . .
C C22 0.5050(5) 0.1780(5) 0.1610(4) 0.060(2) Uani d . 1 . .
H H22A 0.5113 0.1192 0.1446 0.072 Uiso calc R 1 . .
H H22B 0.5625 0.2114 0.1378 0.072 Uiso calc R 1 . .
C C23 0.3682(5) 0.1959(2) 0.1351(2) 0.0324(14) Uani d . 1 . .
C C24 0.2707(5) 0.1212(4) 0.1200(4) 0.0486(17) Uani d . 1 . .
H H24A 0.2784 0.0986 0.1699 0.073 Uiso calc R 1 . .
H H24B 0.2858 0.0798 0.0778 0.073 Uiso calc R 1 . .
H H24C 0.1845 0.1364 0.1025 0.073 Uiso calc R 1 . .
C C25 0.3477(7) 0.2366(5) 0.0604(4) 0.061(2) Uani d . 1 . .
H H25A 0.2626 0.2547 0.0496 0.092 Uiso calc R 1 . .
H H25B 0.3539 0.1971 0.0139 0.092 Uiso calc R 1 . .
H H25C 0.4134 0.284 0.0698 0.092 Uiso calc R 1 . .
C C26 0.4519(5) 0.2509(2) 0.2672(2) 0.0305(13) Uani d . 1 . .
C C27 0.3192(5) 0.4470(2) 0.4668(2) 0.0313(13) Uani d . 1 . .
H H27A 0.3548 0.4976 0.507 0.038 Uiso calc R 1 . .
H H27B 0.2482 0.4177 0.4829 0.038 Uiso calc R 1 . .
C C28 0.2748(5) 0.4663(2) 0.3829(2) 0.0247(11) Uani d . 1 . .
C C29 0.3554(5) 0.5425(2) 0.3741(2) 0.0320(13) Uani d . 1 . .
H H29A 0.4462 0.5348 0.3877 0.048 Uiso calc R 1 . .
H H29B 0.3422 0.59 0.4108 0.048 Uiso calc R 1 . .
H H29C 0.3298 0.5519 0.3183 0.048 Uiso calc R 1 . .
C C30 0.1326(5) 0.4743(4) 0.3581(2) 0.0303(13) Uani d . 1 . .
H H30A 0.108 0.479 0.3009 0.045 Uiso calc R 1 . .
H H30B 0.1154 0.5234 0.3908 0.045 Uiso calc R 1 . .
H H30C 0.0829 0.4257 0.3667 0.045 Uiso calc R 1 . .
C C31 0.3945(4) 0.3618(2) 0.3798(2) 0.0220(11) Uani d . 1 . .
C C32 0.3977(7) 0.1364(5) 0.4689(5) 0.075(3) Uani d . 1 . .
H H32A 0.4056 0.0802 0.4437 0.09 Uiso calc R 1 . .
H H32B 0.3252 0.1339 0.4946 0.09 Uiso calc R 1 . .
C C33 0.5233(7) 0.1759(4) 0.5311(5) 0.058(2) Uani d . 1 . .
C C34 0.4970(9) 0.2305(5) 0.6011(5) 0.085(3) Uani d . 1 . .
H H34A 0.5784 0.2571 0.6382 0.128 Uiso calc R 1 . .
H H34B 0.4494 0.1977 0.6297 0.128 Uiso calc R 1 . .
H H34C 0.4462 0.2725 0.5811 0.128 Uiso calc R 1 . .
C C35 0.6102(8) 0.1126(5) 0.5588(5) 0.080(3) Uani d . 1 . .
H H35A 0.6247 0.0781 0.5115 0.121 Uiso calc R 1 . .
H H35B 0.5692 0.0782 0.5894 0.121 Uiso calc R 1 . .
H H35C 0.6925 0.1409 0.5933 0.121 Uiso calc R 1 . .
C C36 0.4964(5) 0.2380(4) 0.4225(4) 0.0398(15) Uani d . 1 . .
C C37 0.6246(5) 0.3609(4) 0.3679(2) 0.0328(13) Uani d . 1 . .
C C38 0.6182(5) 0.4181(4) 0.3159(2) 0.0381(14) Uani d . 1 . .
H H38 0.5409 0.4171 0.2757 0.046 Uiso calc R 1 . .
C C39 0.7211(5) 0.4763(4) 0.3212(4) 0.0452(16) Uani d . 1 . .
H H39 0.7138 0.5149 0.2855 0.054 Uiso calc R 1 . .
C C40 0.8345(5) 0.4776(4) 0.3787(4) 0.0431(15) Uani d . 1 . .
H H40 0.9054 0.5178 0.3839 0.052 Uiso calc R 1 . .
C C41 0.8435(5) 0.4204(4) 0.4281(4) 0.0394(15) Uani d . 1 . .
H H41 0.9225 0.4197 0.4661 0.047 Uiso calc R 1 . .
C C42 0.7402(5) 0.3639(4) 0.4238(2) 0.0356(14) Uani d . 1 . .
H H42 0.7485 0.326 0.4601 0.043 Uiso calc R 1 . .
C C43 0.993(2) 0.9496(16) 0.3947(16) 0.307(13) Uiso d U 1 . .
H H43A 1.0429 0.9617 0.3566 0.461 Uiso calc R 1 . .
H H43B 0.9957 0.8925 0.4021 0.461 Uiso calc R 1 . .
H H43C 1.0282 0.9862 0.4467 0.461 Uiso calc R 1 . .
C C44 0.8602(7) 0.9621(5) 0.3627(5) 0.143(5) Uiso d GU 1 . .
C C45 0.8545(8) 1.0425(5) 0.3967(5) 0.156(5) Uiso d GU 1 . .
H H45 0.9281 1.0741 0.4335 0.187 Uiso calc R 1 . .
C C46 0.7411(10) 1.0766(4) 0.3767(5) 0.133(4) Uiso d GU 1 . .
H H46 0.7372 1.1315 0.3999 0.16 Uiso calc R 1 . .
C C47 0.6333(7) 1.0303(5) 0.3229(5) 0.142(4) Uiso d GU 1 . .
H H47 0.5558 1.0536 0.3093 0.17 Uiso calc R 1 . .
C C48 0.6390(8) 0.9499(5) 0.2890(5) 0.167(5) Uiso d GU 1 . .
H H48 0.5654 0.9183 0.2521 0.2 Uiso calc R 1 . .
C C49 0.7524(10) 0.9158(4) 0.3089(5) 0.123(4) Uiso d GU 1 . .
H H49 0.7563 0.8609 0.2857 0.148 Uiso calc R 1 . .
C C50 0.1911(13) 0.3477(9) 0.8179(9) 0.157(5) Uiso d U 1 . .
H H50A 0.2767 0.3306 0.8248 0.235 Uiso calc R 1 . .
H H50B 0.1468 0.3229 0.8535 0.235 Uiso calc R 1 . .
H H50C 0.1989 0.4076 0.8317 0.235 Uiso calc R 1 . .
C C51 0.1175(9) 0.3208(4) 0.7334(5) 0.075(2) Uani d U 1 . .
C C52 -0.0223(11) 0.3119(5) 0.7069(7) 0.095(3) Uani d U 1 . .
H H52 -0.073 0.3199 0.7447 0.114 Uiso calc R 1 . .
C C53 -0.0794(8) 0.2907(5) 0.6230(5) 0.065(2) Uani d U 1 . .
H H53 -0.1698 0.2848 0.6024 0.079 Uiso calc R 1 . .
C C54 -0.0008(10) 0.2792(5) 0.5728(5) 0.085(3) Uani d . 1 . .
H H54 -0.0405 0.2665 0.5165 0.102 Uiso calc R 1 . .
C C55 0.1254(11) 0.2838(5) 0.5946(7) 0.097(3) Uani d . 1 . .
H H55 0.1758 0.2712 0.5574 0.116 Uiso calc R 1 . .
C C56 0.1738(10) 0.3073(5) 0.6714(5) 0.077(2) Uani d . 1 . .
H H56 0.2648 0.3166 0.6871 0.093 Uiso calc R 1 . .
C C57 0.6185(11) 0.9685(10) 0.0833(7) 0.108(7) Uiso d PG 0.5 A -1
H H57A 0.6885 0.9593 0.1244 0.13 Uiso calc PR 0.5 A -1
C C58 0.6328(8) 1.0318(8) 0.0407(8) 0.136(10) Uiso d PG 0.5 A -1
H H58A 0.7126 1.0659 0.0527 0.163 Uiso calc PR 0.5 A -1
C C59 0.5304(11) 1.0453(5) -0.0195(7) 0.055(4) Uiso d PG 0.5 A -1
H H59A 0.5402 1.0886 -0.0486 0.065 Uiso calc PR 0.5 A -1
C C60 0.4137(9) 0.9955(7) -0.0370(5) 0.072(4) Uiso d PG 0.5 A -1
H H60A 0.3437 1.0047 -0.0782 0.086 Uiso calc PR 0.5 A -1
C C61 0.3993(10) 0.9322(7) 0.0056(8) 0.085(5) Uiso d PG 0.5 A -1
H H61A 0.3195 0.8981 -0.0064 0.102 Uiso calc PR 0.5 A -1
C C62 0.5017(15) 0.9187(7) 0.0658(8) 0.113(7) Uiso d PG 0.5 A -1
H H62A 0.4919 0.8754 0.0949 0.136 Uiso calc PR 0.5 A -1
N N1 -0.0457(7) 0.2168(2) -0.0759(4) 0.0640(17) Uani d . 1 . .
N N2 0.0392(4) 0.2554(2) 0.2105(2) 0.0259(10) Uani d . 1 . .
N N3 0.1459(4) 0.3896(2) 0.1325(2) 0.0238(10) Uani d . 1 . .
N N4 0.3572(4) 0.2545(2) 0.2082(2) 0.0239(10) Uani d . 1 . .
N N5 0.3069(4) 0.3930(2) 0.3333(2) 0.0220(10) Uani d . 1 . .
N N6 0.5824(5) 0.2312(2) 0.4864(2) 0.0454(13) Uani d . 1 . .
O O1 -0.0626(5) 0.1349(2) 0.0117(2) 0.0724(16) Uani d . 1 . .
O O2 -0.1660(2) 0.2084(2) 0.1528(2) 0.0410(11) Uani d . 1 . .
O O3 0.0379(2) 0.3968(2) 0.0075(2) 0.0302(9) Uani d . 1 . .
O O4 0.5366(4) 0.2014(2) 0.2503(2) 0.0528(13) Uani d . 1 . .
O O5 0.4180(2) 0.3947(2) 0.4590(2) 0.0283(9) Uani d . 1 . .
O O6 0.3799(4) 0.1897(2) 0.4102(2) 0.0632(14) Uani d . 1 . .

loop_
_atom_site_aniso_label
_atom_site_aniso_U_11
_atom_site_aniso_U_22
_atom_site_aniso_U_33
_atom_site_aniso_U_12
_atom_site_aniso_U_13
_atom_site_aniso_U_23
Mg1 0.0173(7) 0.0218(8) 0.0210(8) 0.0022(8) 0.0050(5) 0.0004(9)
B1 0.018(3) 0.034(4) 0.031(4) 0.004(3) 0.005(3) 0.006(3)
B2 0.026(3) 0.029(4) 0.032(4) 0.008(3) -0.001(3) 0.001(3)
C1 0.114(6) 0.031(4) 0.052(5) -0.001(4) 0.030(4) -0.005(3)
C2 0.070(5) 0.037(4) 0.050(4) 0.002(3) 0.022(4) -0.007(3)
C3 0.123(8) 0.079(6) 0.096(7) -0.020(6) 0.067(6) -0.030(5)
C4 0.118(8) 0.123(9) 0.066(6) 0.033(7) -0.017(6) -0.021(6)
C5 0.027(3) 0.030(3) 0.038(4) -0.006(2) 0.001(2) 0.002(3)
C6 0.037(3) 0.083(5) 0.046(4) -0.004(3) 0.015(3) 0.026(4)
C7 0.029(3) 0.030(3) 0.027(3) -0.001(2) 0.011(2) 0.007(2)
C8 0.068(4) 0.036(4) 0.060(4) 0.007(3) 0.039(4) 0.020(3)
C9 0.055(4) 0.047(4) 0.034(4) -0.010(3) 0.014(3) 0.005(3)
C10 0.023(3) 0.028(3) 0.035(3) -0.002(2) 0.007(3) 0.000(3)
C11 0.026(3) 0.031(3) 0.031(3) -0.003(2) 0.010(2) 0.009(3)
C12 0.017(3) 0.032(3) 0.029(3) 0.001(2) 0.004(2) 0.010(3)
C13 0.035(3) 0.029(3) 0.027(3) 0.005(3) 0.007(2) 0.006(3)
C14 0.024(3) 0.035(3) 0.045(4) 0.001(2) 0.008(3) 0.012(3)
C15 0.025(3) 0.026(3) 0.026(3) 0.010(2) 0.008(2) 0.002(3)
C16 0.017(3) 0.035(3) 0.035(3) 0.001(2) 0.004(2) 0.010(3)
C17 0.031(3) 0.047(4) 0.048(4) 0.001(3) 0.018(3) 0.007(3)
C18 0.041(4) 0.050(4) 0.058(4) 0.012(3) 0.030(3) 0.007(3)
C19 0.029(3) 0.055(4) 0.070(5) 0.011(3) 0.022(3) 0.038(4)
C20 0.029(3) 0.058(4) 0.045(4) 0.004(3) 0.000(3) 0.024(3)
C21 0.032(3) 0.040(3) 0.034(3) 0.005(3) 0.005(3) 0.007(3)
C22 0.045(4) 0.074(5) 0.051(5) 0.019(3) 0.011(3) -0.024(4)
C23 0.031(3) 0.026(3) 0.039(3) 0.002(2) 0.014(3) -0.007(3)
C24 0.052(4) 0.036(4) 0.052(4) -0.006(3) 0.019(3) -0.012(3)
C25 0.078(5) 0.054(5) 0.055(5) 0.009(4) 0.032(4) -0.003(4)
C26 0.026(3) 0.025(3) 0.040(4) 0.005(2) 0.014(3) -0.007(3)
C27 0.035(3) 0.029(3) 0.028(3) 0.004(2) 0.009(3) -0.001(3)
C28 0.025(3) 0.025(3) 0.023(3) 0.003(2) 0.008(2) -0.003(2)
C29 0.033(3) 0.026(3) 0.035(3) 0.002(2) 0.008(3) 0.000(3)
C30 0.025(3) 0.033(3) 0.033(3) 0.010(2) 0.011(2) -0.001(3)
C31 0.019(3) 0.022(3) 0.021(3) -0.002(2) 0.002(2) -0.003(2)
C32 0.066(5) 0.052(5) 0.105(7) -0.006(4) 0.012(5) 0.027(5)
C33 0.065(5) 0.040(4) 0.078(5) 0.009(3) 0.028(4) 0.027(4)
C34 0.125(8) 0.075(6) 0.081(6) 0.016(5) 0.061(6) 0.034(5)
C35 0.093(6) 0.069(6) 0.098(7) 0.033(5) 0.030(5) 0.050(5)
C36 0.035(3) 0.032(3) 0.054(4) 0.005(3) 0.013(3) 0.010(3)
C37 0.029(3) 0.036(3) 0.028(3) 0.009(3) 0.004(2) -0.008(3)
C38 0.029(3) 0.046(4) 0.038(3) 0.002(3) 0.003(3) 0.015(3)
C39 0.037(3) 0.049(4) 0.054(4) 0.004(3) 0.016(3) 0.017(3)
C40 0.028(3) 0.053(4) 0.053(4) 0.005(3) 0.020(3) 0.007(3)
C41 0.025(3) 0.045(4) 0.047(4) 0.002(3) 0.014(3) -0.001(3)
C42 0.033(3) 0.036(3) 0.036(3) 0.013(3) 0.006(3) 0.003(3)
C51 0.114(6) 0.037(4) 0.058(5) 0.002(4) -0.009(5) 0.013(4)
C52 0.135(7) 0.044(5) 0.112(7) 0.027(5) 0.047(6) 0.004(5)
C53 0.076(5) 0.053(4) 0.067(5) 0.020(4) 0.013(4) 0.011(4)
C54 0.105(8) 0.079(6) 0.088(7) 0.039(6) 0.039(6) 0.028(5)
C55 0.115(9) 0.094(7) 0.097(8) 0.047(6) 0.036(6) 0.029(6)
C56 0.118(7) 0.048(5) 0.071(6) 0.003(5) 0.036(6) 0.008(4)
N1 0.114(5) 0.041(3) 0.053(4) 0.019(3) 0.050(4) 0.009(3)
N2 0.024(2) 0.028(3) 0.026(3) -0.002(2) 0.009(2) 0.003(2)
N3 0.021(2) 0.026(2) 0.024(2) 0.002(2) 0.006(2) 0.004(2)
N4 0.020(2) 0.023(2) 0.024(2) 0.0000(18) 0.004(2) -0.006(2)
N5 0.019(2) 0.021(2) 0.023(2) 0.0011(18) 0.005(2) -0.003(2)
N6 0.043(3) 0.048(3) 0.054(3) 0.007(2) 0.019(3) 0.021(3)
O1 0.128(5) 0.033(3) 0.060(3) -0.003(3) 0.038(3) 0.004(2)
O2 0.024(2) 0.060(3) 0.037(2) -0.011(2) 0.0036(17) 0.016(2)
O3 0.029(2) 0.034(2) 0.026(2) 0.0008(17) 0.0044(16) 0.008(2)
O4 0.034(2) 0.060(3) 0.055(3) 0.025(2) 0.003(2) -0.020(2)
O5 0.030(2) 0.030(2) 0.022(2) 0.0129(17) 0.0014(16) -0.0016(17)
O6 0.047(3) 0.044(3) 0.091(4) -0.008(2) -0.004(3) 0.029(3)

loop_
_atom_type_symbol
_atom_type_description
_atom_type_scat_dispersion_real
_atom_type_scat_dispersion_imag
_atom_type_scat_source
C C 0.0033 0.0016 'International Tables Vol C Tables 4.2.6.8 and 6.1.1.4'
H H 0.0000 0.0000 'International Tables Vol C Tables 4.2.6.8 and 6.1.1.4'
N N 0.0061 0.0033 'International Tables Vol C Tables 4.2.6.8 and 6.1.1.4'
O O 0.0106 0.0060 'International Tables Vol C Tables 4.2.6.8 and 6.1.1.4'
B B 0.0013 0.0007 'International Tables Vol C Tables 4.2.6.8 and 6.1.1.4'
Mg Mg 0.0486 0.0363 'International Tables Vol C Tables 4.2.6.8 and 6.1.1.4'

loop_
_geom_angle_atom_site_label_1
_geom_angle_atom_site_label_2
_geom_angle_atom_site_label_3
_geom_angle
N3 Mg1 N2 95.80(18)
N3 Mg1 N5 116.13(16)
N2 Mg1 N5 118.57(18)
N3 Mg1 N4 117.4(2)
N2 Mg1 N4 113.41(16)
N5 Mg1 N4 96.96(18)
C10 B1 C5 109.1(5)
C10 B1 C15 112.6(4)
C5 B1 C15 106.9(4)
C10 B1 C16 109.1(4)
C5 B1 C16 111.9(5)
C15 B1 C16 107.3(5)
C36 B2 C31 105.6(5)
C36 B2 C26 112.2(5)
C31 B2 C26 112.9(5)
C36 B2 C37 118.1(5)
C31 B2 C37 102.7(4)
C26 B2 C37 105.2(5)
O1 C1 C2 104.7(5)
O1 C1 H1A 110.8
C2 C1 H1A 110.8
O1 C1 H1B 110.8
C2 C1 H1B 110.8
H1A C1 H1B 108.9
N1 C2 C3 110.8(6)
N1 C2 C1 104.1(5)
C3 C2 C1 116.6(8)
N1 C2 C4 108.0(7)
C3 C2 C4 107.8(7)
C1 C2 C4 109.3(7)
C2 C3 H3A 109.5
C2 C3 H3B 109.5
H3A C3 H3B 109.5
C2 C3 H3C 109.5
H3A C3 H3C 109.5
H3B C3 H3C 109.5
C2 C4 H4A 109.5
C2 C4 H4B 109.5
H4A C4 H4B 109.5
C2 C4 H4C 109.5
H4A C4 H4C 109.5
H4B C4 H4C 109.5
N1 C5 O1 114.1(5)
N1 C5 B1 128.5(6)
O1 C5 B1 117.3(5)
O2 C6 C7 104.6(4)
O2 C6 H6A 110.8
C7 C6 H6A 110.8
O2 C6 H6B 110.8
C7 C6 H6B 110.8
H6A C6 H6B 108.9
C9 C7 N2 111.8(4)
C9 C7 C6 112.8(5)
N2 C7 C6 101.3(4)
C9 C7 C8 111.9(5)
N2 C7 C8 107.9(4)
C6 C7 C8 110.6(5)
C7 C8 H8A 109.5
C7 C8 H8B 109.5
H8A C8 H8B 109.5
C7 C8 H8C 109.5
H8A C8 H8C 109.5
H8B C8 H8C 109.5
C7 C9 H9A 109.5
C7 C9 H9B 109.5
H9A C9 H9B 109.5
C7 C9 H9C 109.5
H9A C9 H9C 109.5
H9B C9 H9C 109.5
N2 C10 O2 114.6(5)
N2 C10 B1 131.5(5)
O2 C10 B1 113.9(4)
O3 C11 C12 102.9(4)
O3 C11 H11A 111.2
C12 C11 H11A 111.2
O3 C11 H11B 111.2
C12 C11 H11B 111.2
H11A C11 H11B 109.1
N3 C12 C14 111.1(4)
N3 C12 C13 108.9(4)
C14 C12 C13 112.3(4)
N3 C12 C11 100.6(4)
C14 C12 C11 113.4(4)
C13 C12 C11 109.9(4)
C12 C13 H13A 109.5
C12 C13 H13B 109.5
H13A C13 H13B 109.5
C12 C13 H13C 109.5
H13A C13 H13C 109.5
H13B C13 H13C 109.5
C12 C14 H14A 109.5
C12 C14 H14B 109.5
H14A C14 H14B 109.5
C12 C14 H14C 109.5
H14A C14 H14C 109.5
H14B C14 H14C 109.5
N3 C15 O3 115.0(4)
N3 C15 B1 129.4(5)
O3 C15 B1 115.6(4)
C21 C16 C17 116.2(5)
C21 C16 B1 124.6(5)
C17 C16 B1 119.3(5)
C18 C17 C16 121.6(6)
C18 C17 H17 119.2
C16 C17 H17 119.2
C19 C18 C17 120.0(6)
C19 C18 H18 120.0
C17 C18 H18 120.0
C20 C19 C18 119.0(6)
C20 C19 H19 120.5
C18 C19 H19 120.5
C19 C20 C21 121.4(6)
C19 C20 H20 119.3
C21 C20 H20 119.3
C16 C21 C20 121.9(6)
C16 C21 H21 119.1
C20 C21 H21 119.1
O4 C22 C23 103.0(5)
O4 C22 H22A 111.2
C23 C22 H22A 111.2
O4 C22 H22B 111.2
C23 C22 H22B 111.2
H22A C22 H22B 109.1
C24 C23 N4 109.4(4)
C24 C23 C22 113.3(6)
N4 C23 C22 101.9(4)
C24 C23 C25 109.8(5)
N4 C23 C25 111.1(5)
C22 C23 C25 111.1(5)
C23 C24 H24A 109.5
C23 C24 H24B 109.5
H24A C24 H24B 109.5
C23 C24 H24C 109.5
H24A C24 H24C 109.5
H24B C24 H24C 109.5
C23 C25 H25A 109.5
C23 C25 H25B 109.5
H25A C25 H25B 109.5
C23 C25 H25C 109.5
H25A C25 H25C 109.5
H25B C25 H25C 109.5
N4 C26 O4 115.8(5)
N4 C26 B2 131.5(5)
O4 C26 B2 112.7(5)
O5 C27 C28 103.0(4)
O5 C27 H27A 111.2
C28 C27 H27A 111.2
O5 C27 H27B 111.2
C28 C27 H27B 111.2
H27A C27 H27B 109.1
N5 C28 C27 100.8(4)
N5 C28 C29 108.7(4)
C27 C28 C29 110.4(4)
N5 C28 C30 111.6(4)
C27 C28 C30 113.8(4)
C29 C28 C30 111.0(5)
C28 C29 H29A 109.5
C28 C29 H29B 109.5
H29A C29 H29B 109.5
C28 C29 H29C 109.5
H29A C29 H29C 109.5
H29B C29 H29C 109.5
C28 C30 H30A 109.5
C28 C30 H30B 109.5
H30A C30 H30B 109.5
C28 C30 H30C 109.5
H30A C30 H30C 109.5
H30B C30 H30C 109.5
N5 C31 O5 114.0(4)
N5 C31 B2 131.9(5)
O5 C31 B2 113.7(4)
O6 C32 C33 104.1(5)
O6 C32 H32A 110.9
C33 C32 H32A 110.9
O6 C32 H32B 110.9
C33 C32 H32B 110.9
H32A C32 H32B 109.0
N6 C33 C34 105.8(5)
N6 C33 C35 111.8(6)
C34 C33 C35 112.0(7)
N6 C33 C32 102.8(6)
C34 C33 C32 111.2(7)
C35 C33 C32 112.6(6)
C33 C34 H34A 109.5
C33 C34 H34B 109.5
H34A C34 H34B 109.5
C33 C34 H34C 109.5
H34A C34 H34C 109.5
H34B C34 H34C 109.5
C33 C35 H35A 109.5
C33 C35 H35B 109.5
H35A C35 H35B 109.5
C33 C35 H35C 109.5
H35A C35 H35C 109.5
H35B C35 H35C 109.5
N6 C36 O6 115.0(5)
N6 C36 B2 131.9(5)
O6 C36 B2 112.6(5)
C42 C37 C38 116.6(5)
C42 C37 B2 125.7(5)
C38 C37 B2 117.7(5)
C39 C38 C37 122.0(5)
C39 C38 H38 119.0
C37 C38 H38 119.0
C40 C39 C38 119.4(6)
C40 C39 H39 120.3
C38 C39 H39 120.3
C41 C40 C39 119.3(6)
C41 C40 H40 120.4
C39 C40 H40 120.4
C40 C41 C42 121.1(6)
C40 C41 H41 119.5
C42 C41 H41 119.5
C41 C42 C37 121.6(6)
C41 C42 H42 119.2
C37 C42 H42 119.2
C44 C43 H43A 109.5
C44 C43 H43B 109.5
H43A C43 H43B 109.5
C44 C43 H43C 109.5
H43A C43 H43C 109.5
H43B C43 H43C 109.5
C45 C44 C49 120.0
C45 C44 C43 104.3(13)
C49 C44 C43 135.7(12)
C44 C45 C46 120.0
C44 C45 H45 120.0
C46 C45 H45 120.0
C47 C46 C45 120.0
C47 C46 H46 120.0
C45 C46 H46 120.0
C46 C47 C48 120.0
C46 C47 H47 120.0
C48 C47 H47 120.0
C49 C48 C47 120.0
C49 C48 H48 120.0
C47 C48 H48 120.0
C48 C49 C44 120.0
C48 C49 H49 120.0
C44 C49 H49 120.0
C51 C50 H50A 109.5
C51 C50 H50B 109.5
H50A C50 H50B 109.5
C51 C50 H50C 109.5
H50A C50 H50C 109.5
H50B C50 H50C 109.5
C56 C51 C52 113.2(8)
C56 C51 C50 122.7(10)
C52 C51 C50 123.9(10)
C53 C52 C51 117.5(9)
C53 C52 H52 121.2
C51 C52 H52 121.2
C54 C53 C52 117.8(9)
C54 C53 H53 121.1
C52 C53 H53 121.1
C55 C54 C53 126.4(10)
C55 C54 H54 116.8
C53 C54 H54 116.8
C56 C55 C54 113.5(11)
C56 C55 H55 123.2
C54 C55 H55 123.2
C55 C56 C51 131.3(10)
C55 C56 H56 114.4
C51 C56 H56 114.4
C58 C57 C62 120.0
C58 C57 H57A 120.0
C62 C57 H57A 120.0
C59 C58 C57 120.0
C59 C58 H58A 120.0
C57 C58 H58A 120.0
C58 C59 C60 120.0
C58 C59 H59A 120.0
C60 C59 H59A 120.0
C61 C60 C59 120.0
C61 C60 H60A 120.0
C59 C60 H60A 120.0
C60 C61 C62 120.0
C60 C61 H61A 120.0
C62 C61 H61A 120.0
C61 C62 C57 120.0
C61 C62 H62A 120.0
C57 C62 H62A 120.0
C5 N1 C2 109.0(6)
C10 N2 C7 108.6(4)
C10 N2 Mg1 121.5(4)
C7 N2 Mg1 129.8(3)
C15 N3 C12 107.4(4)
C15 N3 Mg1 121.7(4)
C12 N3 Mg1 129.7(3)
C26 N4 C23 108.2(4)
C26 N4 Mg1 122.1(4)
C23 N4 Mg1 129.5(3)
C31 N5 C28 108.0(4)
C31 N5 Mg1 118.4(3)
C28 N5 Mg1 131.9(3)
C36 N6 C33 108.1(5)
C5 O1 C1 108.1(5)
C10 O2 C6 106.9(4)
C15 O3 C11 106.8(4)
C26 O4 C22 106.7(5)
C31 O5 C27 106.9(4)
C36 O6 C32 106.7(5)

loop_
_geom_bond_atom_site_label_1
_geom_bond_atom_site_label_2
_geom_bond_distance
Mg1 N3 2.046(5)
Mg1 N2 2.063(4)
Mg1 N5 2.065(4)
Mg1 N4 2.070(5)
B1 C10 1.622(9)
B1 C5 1.623(9)
B1 C15 1.624(8)
B1 C16 1.632(8)
B2 C36 1.579(9)
B2 C31 1.615(8)
B2 C26 1.625(8)
B2 C37 1.651(8)
C1 O1 1.422(8)
C1 C2 1.493(10)
C1 H1A 0.99
C1 H1B 0.99
C2 N1 1.470(9)
C2 C3 1.481(11)
C2 C4 1.557(10)
C3 H3A 0.98
C3 H3B 0.98
C3 H3C 0.98
C4 H4A 0.98
C4 H4B 0.98
C4 H4C 0.98
C5 N1 1.266(8)
C5 O1 1.367(7)
C6 O2 1.448(7)
C6 C7 1.511(8)
C6 H6A 0.99
C6 H6B 0.99
C7 C9 1.502(8)
C7 N2 1.508(7)
C7 C8 1.519(8)
C8 H8A 0.98
C8 H8B 0.98
C8 H8C 0.98
C9 H9A 0.98
C9 H9B 0.98
C9 H9C 0.98
C10 N2 1.283(7)
C10 O2 1.362(6)
C11 O3 1.457(6)
C11 C12 1.528(7)
C11 H11A 0.99
C11 H11B 0.99
C12 N3 1.506(7)
C12 C14 1.515(7)
C12 C13 1.521(8)
C13 H13A 0.98
C13 H13B 0.98
C13 H13C 0.98
C14 H14A 0.98
C14 H14B 0.98
C14 H14C 0.98
C15 N3 1.299(6)
C15 O3 1.344(6)
C16 C21 1.375(8)
C16 C17 1.405(8)
C17 C18 1.388(9)
C17 H17 0.95
C18 C19 1.381(9)
C18 H18 0.95
C19 C20 1.348(9)
C19 H19 0.95
C20 C21 1.385(8)
C20 H20 0.95
C21 H21 0.95
C22 O4 1.483(8)
C22 C23 1.513(8)
C22 H22A 0.99
C22 H22B 0.99
C23 C24 1.505(8)
C23 N4 1.512(7)
C23 C25 1.526(9)
C24 H24A 0.98
C24 H24B 0.98
C24 H24C 0.98
C25 H25A 0.98
C25 H25B 0.98
C25 H25C 0.98
C26 N4 1.277(7)
C26 O4 1.340(7)
C27 O5 1.456(6)
C27 C28 1.510(7)
C27 H27A 0.99
C27 H27B 0.99
C28 N5 1.499(7)
C28 C29 1.520(7)
C28 C30 1.521(7)
C29 H29A 0.98
C29 H29B 0.98
C29 H29C 0.98
C30 H30A 0.98
C30 H30B 0.98
C30 H30C 0.98
C31 N5 1.291(6)
C31 O5 1.352(6)
C32 O6 1.435(9)
C32 C33 1.541(10)
C32 H32A 0.99
C32 H32B 0.99
C33 N6 1.481(8)
C33 C34 1.502(11)
C33 C35 1.529(10)
C34 H34A 0.98
C34 H34B 0.98
C34 H34C 0.98
C35 H35A 0.98
C35 H35B 0.98
C35 H35C 0.98
C36 N6 1.294(8)
C36 O6 1.386(7)
C37 C42 1.380(7)
C37 C38 1.399(8)
C38 C39 1.384(8)
C38 H38 0.95
C39 C40 1.383(9)
C39 H39 0.95
C40 C41 1.363(9)
C40 H40 0.95
C41 C42 1.376(8)
C41 H41 0.95
C42 H42 0.95
C43 C44 1.45(2)
C43 H43A 0.98
C43 H43B 0.98
C43 H43C 0.98
C44 C45 1.39
C44 C49 1.39
C45 C46 1.39
C45 H45 0.95
C46 C47 1.39
C46 H46 0.95
C47 C48 1.39
C47 H47 0.95
C48 C49 1.39
C48 H48 0.95
C49 H49 0.95
C50 C51 1.471(15)
C50 H50A 0.98
C50 H50B 0.98
C50 H50C 0.98
C51 C56 1.355(12)
C51 C52 1.461(13)
C52 C53 1.413(12)
C52 H52 0.95
C53 C54 1.358(12)
C53 H53 0.95
C54 C55 1.321(13)
C54 H54 0.95
C55 C56 1.293(12)
C55 H55 0.95
C56 H56 0.95
C57 C58 1.39
C57 C62 1.39
C57 H57A 0.95
C58 C59 1.39
C58 H58A 0.95
C59 C60 1.39
C59 H59A 0.95
C60 C61 1.39
C60 H60A 0.95
C61 C62 1.39
C61 H61A 0.95
C62 H62A 0.95
